data_4021809
loop_
_publ_author_name
'Albert Padwa'
'Kenneth R. Crawford'
'Christopher S. Straub'
'Susan N. Pieniazek'
'K. N. Houk'

_publ_section_title
;
 Halo Substituent Effects on Intramolecular Cycloadditions
 Involving Furanyl Amides
;
_journal_name_full 'Journal of Organic Chemistry'
_journal_page_first 5432
_journal_page_last 5439
_journal_paper_doi 10.1021/jo0602322
_journal_volume 71
_journal_year 2006
_chemical_formula_moiety 'C16 H17 N O2 Cl Br'
_chemical_formula_sum 'C16 H17 Br Cl N O2'
_chemical_formula_weight 370.67
_chemical_name_systematic
;
  ?
;
_space_group_IT_number 14
_symmetry_cell_setting monoclinic
_symmetry_space_group_name_Hall '-P 2ybc'
_symmetry_space_group_name_H-M 'P 1 21/c 1'
_atom_sites_solution_hydrogens geom
_atom_sites_solution_primary direct
_atom_sites_solution_secondary difmap
_audit_creation_method SHELXL-97
_cell_angle_alpha 90.00
_cell_angle_beta 92.532(8)
_cell_angle_gamma 90.00
_cell_formula_units_Z 8
_cell_length_a 9.6959(10)
_cell_length_b 9.2239(6)
_cell_length_c 36.216(3)
_cell_measurement_reflns_used 29
_cell_measurement_temperature 300(2)
_cell_measurement_theta_max 27.54
_cell_measurement_theta_min 10.65
_cell_volume 3235.8(5)
_computing_cell_refinement 'Siemens XSCANS'
_computing_data_collection 'Siemens XSCANS'
_computing_data_reduction 'Siemens SHELXTL'
_computing_molecular_graphics 'Siemens SHELXTL'
_computing_publication_material 'Siemens SHELXTL'
_computing_structure_refinement 'SHELXL-97 (Sheldrick, 1997)'
_computing_structure_solution 'SHELXS-97 (Sheldrick, 1990)'
_diffrn_ambient_temperature 300(2)
_diffrn_measured_fraction_theta_full 0.985
_diffrn_measured_fraction_theta_max 0.985
_diffrn_measurement_method '\w scans'
_diffrn_radiation_monochromator graphite
_diffrn_radiation_source 'fine-focus sealed tube'
_diffrn_radiation_type CuK\a
_diffrn_radiation_wavelength 1.54178
_diffrn_reflns_av_R_equivalents 0.0408
_diffrn_reflns_av_sigmaI/netI 0.0484
_diffrn_reflns_limit_h_max 10
_diffrn_reflns_limit_h_min -1
_diffrn_reflns_limit_k_max 1
_diffrn_reflns_limit_k_min -10
_diffrn_reflns_limit_l_max 39
_diffrn_reflns_limit_l_min -37
_diffrn_reflns_number 5873
_diffrn_reflns_theta_full 56.75
_diffrn_reflns_theta_max 56.75
_diffrn_reflns_theta_min 2.44
_diffrn_standards_decay_% 0
_diffrn_standards_interval_count 97
_diffrn_standards_number 3
_exptl_absorpt_coefficient_mu 5.012
_exptl_absorpt_correction_T_max 0.1606
_exptl_absorpt_correction_T_min 0.0516
_exptl_absorpt_correction_type psi-scan
_exptl_crystal_colour colorless
_exptl_crystal_density_diffrn 1.522
_exptl_crystal_density_method 'not measured'
_exptl_crystal_description triangular_block
_exptl_crystal_F_000 1504
_exptl_crystal_size_max 0.27
_exptl_crystal_size_mid 0.22
_exptl_crystal_size_min 0.15
_refine_diff_density_max 0.274
_refine_diff_density_min -0.321
_refine_diff_density_rms 0.053
_refine_ls_extinction_coef 0.00059(8)
_refine_ls_extinction_expression Fc^*^=kFc[1+0.001xFc^2^\l^3^/sin(2\q)]^-1/4^
_refine_ls_extinction_method SHELXL
_refine_ls_goodness_of_fit_ref 1.033
_refine_ls_hydrogen_treatment mixed
_refine_ls_matrix_type full
_refine_ls_number_parameters 388
_refine_ls_number_reflns 4270
_refine_ls_number_restraints 0
_refine_ls_restrained_S_all 1.033
_refine_ls_R_factor_all 0.0658
_refine_ls_R_factor_gt 0.0460
_refine_ls_shift/su_max 0.000
_refine_ls_shift/su_mean 0.000
_refine_ls_structure_factor_coef Fsqd
_refine_ls_weighting_details 'calc w=1/[\s^2^(Fo^2^)+(0.0615P)^2^+0.8030P] where P=(Fo^2^+2Fc^2^)/3'
_refine_ls_weighting_scheme calc
_refine_ls_wR_factor_gt 0.1139
_refine_ls_wR_factor_ref 0.1266
_reflns_number_gt 3195
_reflns_number_total 4270
_reflns_threshold_expression >2sigma(I)
_cod_data_source_file jo0602322si20060205_013943.cif
_cod_depositor_comments
;
The following automatic conversions were performed:
'_symmetry_cell_setting' value 'Monoclinic' changed to 'monoclinic'
according to '/home/saulius/struct/CIF-dictionaries/cif_core.dic'
dictionary named 'cif_core.dic' version 2.4.1 from 2010-06-29.

Automatic conversion script
Id: cif_fix_enum 1527 2010-12-29 10:47:43Z saulius 
;
_cod_original_sg_symbol_H-M 'P 21/c'
_cod_database_code 4021809

loop_
_symmetry_equiv_pos_as_xyz
'x, y, z'
'-x, y+1/2, -z+1/2'
'-x, -y, -z'
'x, -y-1/2, z-1/2'

loop_
_atom_site_label
_atom_site_type_symbol
_atom_site_fract_x
_atom_site_fract_y
_atom_site_fract_z
_atom_site_U_iso_or_equiv
_atom_site_adp_type
_atom_site_occupancy
_atom_site_symmetry_multiplicity
_atom_site_calc_flag
_atom_site_refinement_flags
Br1 Br 0.09727(7) 0.41096(7) 0.456308(17) 0.0927(3) Uani 1 1 d .
Br2 Br 0.56678(8) -0.78260(8) 0.29634(2) 0.1115(3) Uani 1 1 d .
Cl1 Cl -0.00428(16) -0.13890(16) 0.42157(4) 0.0949(5) Uani 1 1 d .
Cl2 Cl 0.65372(17) -0.22465(18) 0.32406(4) 0.1050(5) Uani 1 1 d .
O4 O 0.3762(3) -0.4440(3) 0.38001(8) 0.0604(8) Uani 1 1 d .
H4 H 0.318(5) -0.382(5) 0.3757(12) 0.066(15) Uiso 1 1 d .
O2 O 0.3234(3) 0.0707(4) 0.38431(9) 0.0680(9) Uani 1 1 d .
H2 H 0.371(4) 0.007(5) 0.3881(11) 0.052(14) Uiso 1 1 d .
C7 C 0.0985(4) 0.1412(5) 0.36311(11) 0.0579(11) Uani 1 1 d .
C2 C 0.1850(4) 0.0183(4) 0.38089(12) 0.0570(11) Uani 1 1 d .
O3 O 0.5103(3) -0.1421(3) 0.40255(9) 0.0699(8) Uani 1 1 d .
C23 C 0.6130(4) -0.5083(5) 0.38827(12) 0.0615(11) Uani 1 1 d .
O1 O 0.2065(3) -0.2269(3) 0.35383(9) 0.0721(9) Uani 1 1 d .
C1 C 0.1857(4) -0.0966(5) 0.35041(12) 0.0602(11) Uani 1 1 d .
C18 C 0.5135(4) -0.3883(4) 0.37499(11) 0.0573(11) Uani 1 1 d .
N1 N 0.1687(4) -0.0228(4) 0.31859(10) 0.0665(10) Uani 1 1 d .
N2 N 0.5817(4) -0.3424(4) 0.43539(9) 0.0635(10) Uani 1 1 d .
C17 C 0.5361(4) -0.2722(5) 0.40464(12) 0.0579(11) Uani 1 1 d .
C25 C 0.7646(5) -0.4737(6) 0.38146(14) 0.0793(14) Uani 1 1 d .
H25A H 0.7792 -0.4780 0.3554 0.119 Uiso 1 1 calc R
H25B H 0.8230 -0.5432 0.3942 0.119 Uiso 1 1 calc R
H25C H 0.7863 -0.3781 0.3905 0.119 Uiso 1 1 calc R
C27 C 0.4767(5) -0.2407(5) 0.49190(12) 0.0624(12) Uani 1 1 d .
C21 C 0.5559(5) -0.6169(6) 0.32767(14) 0.0726(13) Uani 1 1 d .
C13 C -0.0302(5) 0.0273(6) 0.19788(13) 0.0768(14) Uani 1 1 d .
H13A H -0.0173 0.0693 0.1749 0.092 Uiso 1 1 calc R
C9 C -0.0579(4) 0.1132(5) 0.36082(13) 0.0699(13) Uani 1 1 d .
H9A H -0.0929 0.1164 0.3852 0.105 Uiso 1 1 calc R
H9B H -0.0758 0.0195 0.3501 0.105 Uiso 1 1 calc R
H9C H -0.1027 0.1864 0.3457 0.105 Uiso 1 1 calc R
C24 C 0.5942(5) -0.4989(5) 0.43005(12) 0.0708(13) Uani 1 1 d .
H24A H 0.5116 -0.5495 0.4370 0.085 Uiso 1 1 calc R
H24B H 0.6735 -0.5379 0.4440 0.085 Uiso 1 1 calc R
C8 C 0.1506(5) 0.1338(5) 0.32371(12) 0.0675(12) Uani 1 1 d .
H8A H 0.0832 0.1731 0.3058 0.081 Uiso 1 1 calc R
H8B H 0.2372 0.1853 0.3218 0.081 Uiso 1 1 calc R
C3 C 0.1443(5) -0.0214(5) 0.41965(12) 0.0678(12) Uani 1 1 d .
H3A H 0.2227 -0.0724 0.4317 0.081 Uiso 1 1 calc R
C5 C 0.1181(5) 0.2450(5) 0.42583(13) 0.0647(12) Uani 1 1 d .
C19 C 0.5199(5) -0.3521(5) 0.33390(12) 0.0649(12) Uani 1 1 d .
H19A H 0.4314 -0.3081 0.3260 0.078 Uiso 1 1 calc R
C32 C 0.3467(5) -0.2854(5) 0.47955(12) 0.0678(12) Uani 1 1 d .
H32A H 0.3364 -0.3386 0.4578 0.081 Uiso 1 1 calc R
C11 C 0.0637(5) -0.0604(5) 0.25581(12) 0.0614(11) Uani 1 1 d .
C14 C -0.1598(5) -0.0097(5) 0.20763(13) 0.0736(13) Uani 1 1 d .
H14A H -0.2352 0.0085 0.1915 0.088 Uiso 1 1 calc R
C30 C 0.2457(6) -0.1731(6) 0.53159(14) 0.0782(14) Uani 1 1 d .
H30A H 0.1686 -0.1491 0.5447 0.094 Uiso 1 1 calc R
C6 C 0.1291(5) 0.2784(5) 0.38560(12) 0.0669(12) Uani 1 1 d .
H6A H 0.2212 0.3129 0.3810 0.080 Uiso 1 1 calc R
H6B H 0.0637 0.3537 0.3783 0.080 Uiso 1 1 calc R
C22 C 0.5723(5) -0.6496(5) 0.36825(12) 0.0689(12) Uani 1 1 d .
H22A H 0.6433 -0.7224 0.3727 0.083 Uiso 1 1 calc R
H22B H 0.4863 -0.6864 0.3773 0.083 Uiso 1 1 calc R
C16 C -0.0681(5) -0.0981(5) 0.26512(13) 0.0731(13) Uani 1 1 d .
H16A H -0.0817 -0.1407 0.2879 0.088 Uiso 1 1 calc R
C15 C -0.1792(5) -0.0736(6) 0.24118(13) 0.0757(13) Uani 1 1 d .
H15A H -0.2674 -0.1002 0.2477 0.091 Uiso 1 1 calc R
C26 C 0.6039(5) -0.2711(6) 0.47080(13) 0.0763(14) Uani 1 1 d .
H26A H 0.6506 -0.1799 0.4668 0.092 Uiso 1 1 calc R
H26B H 0.6655 -0.3309 0.4861 0.092 Uiso 1 1 calc R
C10 C 0.1879(5) -0.0868(6) 0.28231(12) 0.0760(14) Uani 1 1 d .
H10A H 0.2025 -0.1903 0.2851 0.091 Uiso 1 1 calc R
H10B H 0.2696 -0.0455 0.2719 0.091 Uiso 1 1 calc R
C12 C 0.0816(5) 0.0026(5) 0.22178(13) 0.0735(13) Uani 1 1 d .
H12A H 0.1696 0.0286 0.2150 0.088 Uiso 1 1 calc R
C20 C 0.5350(5) -0.4886(6) 0.31229(13) 0.0730(13) Uani 1 1 d .
H20A H 0.5294 -0.4829 0.2866 0.088 Uiso 1 1 calc R
C31 C 0.2316(6) -0.2517(5) 0.49922(13) 0.0750(14) Uani 1 1 d .
H31A H 0.1446 -0.2822 0.4906 0.090 Uiso 1 1 calc R
C28 C 0.4890(6) -0.1636(5) 0.52501(13) 0.0742(13) Uani 1 1 d .
H28A H 0.5758 -0.1342 0.5341 0.089 Uiso 1 1 calc R
C4 C 0.1213(5) 0.1146(6) 0.44125(13) 0.0711(13) Uani 1 1 d .
H4A H 0.1088 0.1072 0.4665 0.085 Uiso 1 1 calc R
C29 C 0.3759(7) -0.1307(6) 0.54425(14) 0.0837(16) Uani 1 1 d .
H29A H 0.3863 -0.0789 0.5662 0.100 Uiso 1 1 calc R

loop_
_atom_site_aniso_label
_atom_site_aniso_U_11
_atom_site_aniso_U_22
_atom_site_aniso_U_33
_atom_site_aniso_U_23
_atom_site_aniso_U_13
_atom_site_aniso_U_12
Br1 0.0976(5) 0.0802(4) 0.0990(4) -0.0278(3) -0.0088(3) 0.0028(3)
Br2 0.1119(5) 0.1048(5) 0.1175(5) -0.0453(4) 0.0022(4) 0.0102(4)
Cl1 0.0994(10) 0.0873(9) 0.0974(9) 0.0087(8) -0.0027(8) -0.0257(8)
Cl2 0.1058(11) 0.1042(11) 0.1068(10) 0.0207(9) 0.0270(9) -0.0185(9)
O4 0.0485(17) 0.0569(18) 0.076(2) 0.0074(15) 0.0060(14) 0.0045(16)
O2 0.0504(18) 0.057(2) 0.095(2) 0.0036(17) -0.0148(16) 0.0076(17)
C7 0.056(3) 0.053(2) 0.064(3) 0.003(2) -0.004(2) 0.006(2)
C2 0.051(2) 0.051(2) 0.067(3) 0.000(2) -0.012(2) 0.001(2)
O3 0.0641(19) 0.0528(19) 0.091(2) 0.0017(16) -0.0121(16) 0.0055(16)
C23 0.052(2) 0.061(3) 0.071(3) 0.004(2) 0.002(2) 0.011(2)
O1 0.072(2) 0.055(2) 0.088(2) -0.0043(16) -0.0215(17) 0.0092(16)
C1 0.045(2) 0.064(3) 0.071(3) -0.003(2) -0.011(2) 0.004(2)
C18 0.049(2) 0.056(3) 0.067(3) 0.007(2) 0.005(2) 0.006(2)
N1 0.068(2) 0.066(2) 0.066(2) 0.000(2) -0.0038(19) 0.013(2)
N2 0.068(2) 0.061(2) 0.060(2) 0.0013(19) -0.0069(18) 0.010(2)
C17 0.043(2) 0.061(3) 0.069(3) 0.001(2) 0.000(2) 0.003(2)
C25 0.056(3) 0.088(4) 0.093(3) -0.003(3) -0.003(2) 0.015(3)
C27 0.068(3) 0.058(3) 0.060(3) 0.008(2) -0.012(2) 0.001(2)
C21 0.056(3) 0.078(4) 0.084(3) -0.020(3) 0.006(2) 0.005(3)
C13 0.083(4) 0.083(3) 0.065(3) 0.008(3) 0.004(3) 0.001(3)
C9 0.051(3) 0.078(3) 0.080(3) -0.003(3) -0.006(2) 0.009(2)
C24 0.078(3) 0.063(3) 0.071(3) 0.010(2) -0.005(2) 0.017(3)
C8 0.073(3) 0.060(3) 0.069(3) 0.005(2) -0.003(2) 0.009(2)
C3 0.065(3) 0.062(3) 0.075(3) 0.007(2) -0.010(2) -0.004(2)
C5 0.057(3) 0.069(3) 0.067(3) -0.010(2) -0.009(2) 0.005(2)
C19 0.062(3) 0.069(3) 0.064(3) 0.015(2) 0.006(2) 0.001(2)
C32 0.079(3) 0.064(3) 0.060(3) -0.002(2) -0.008(2) 0.001(3)
C11 0.065(3) 0.060(3) 0.059(3) 0.000(2) 0.001(2) 0.006(2)
C14 0.068(3) 0.075(3) 0.076(3) -0.001(3) -0.008(3) 0.007(3)
C30 0.092(4) 0.070(3) 0.073(3) 0.003(3) 0.008(3) 0.006(3)
C6 0.057(3) 0.057(3) 0.085(3) 0.002(2) -0.006(2) 0.009(2)
C22 0.061(3) 0.061(3) 0.084(3) -0.001(3) 0.003(2) 0.009(2)
C16 0.072(3) 0.085(3) 0.063(3) 0.011(3) 0.007(2) 0.000(3)
C15 0.068(3) 0.085(3) 0.074(3) 0.003(3) -0.003(3) -0.013(3)
C26 0.072(3) 0.081(3) 0.075(3) -0.006(3) -0.014(3) 0.004(3)
C10 0.074(3) 0.083(3) 0.071(3) -0.003(3) 0.004(2) 0.013(3)
C12 0.067(3) 0.082(3) 0.072(3) 0.006(3) 0.005(2) 0.000(3)
C20 0.066(3) 0.088(4) 0.065(3) -0.007(3) 0.005(2) 0.005(3)
C31 0.076(3) 0.080(3) 0.068(3) 0.005(3) -0.004(3) -0.004(3)
C28 0.093(4) 0.065(3) 0.064(3) -0.006(3) -0.012(3) -0.013(3)
C4 0.066(3) 0.082(4) 0.064(3) 0.000(3) -0.007(2) -0.002(3)
C29 0.121(5) 0.062(3) 0.068(3) -0.012(3) 0.003(3) -0.001(3)

loop_
_atom_type_symbol
_atom_type_description
_atom_type_scat_dispersion_real
_atom_type_scat_dispersion_imag
_atom_type_scat_source
C C 0.0181 0.0091 'International Tables Vol C Tables 4.2.6.8 and 6.1.1.4'
H H 0.0000 0.0000 'International Tables Vol C Tables 4.2.6.8 and 6.1.1.4'
N N 0.0311 0.0180 'International Tables Vol C Tables 4.2.6.8 and 6.1.1.4'
O O 0.0492 0.0322 'International Tables Vol C Tables 4.2.6.8 and 6.1.1.4'
Cl Cl 0.3639 0.7018 'International Tables Vol C Tables 4.2.6.8 and 6.1.1.4'
Br Br -0.6763 1.2805 'International Tables Vol C Tables 4.2.6.8 and 6.1.1.4'

loop_
_geom_angle_atom_site_label_1
_geom_angle_atom_site_label_2
_geom_angle_atom_site_label_3
_geom_angle
C6 C7 C2 107.4(3)
C6 C7 C8 118.0(4)
C2 C7 C8 99.3(3)
C6 C7 C9 109.6(4)
C2 C7 C9 114.7(4)
C8 C7 C9 107.8(4)
O2 C2 C3 106.4(3)
O2 C2 C1 105.2(3)
C3 C2 C1 120.6(4)
O2 C2 C7 106.3(3)
C3 C2 C7 114.0(4)
C1 C2 C7 103.2(3)
C18 C23 C25 113.2(4)
C18 C23 C24 99.7(3)
C25 C23 C24 107.7(4)
C18 C23 C22 108.7(3)
C25 C23 C22 109.2(4)
C24 C23 C22 118.3(4)
O1 C1 N1 126.7(4)
O1 C1 C2 127.8(4)
N1 C1 C2 105.3(4)
O4 C18 C17 105.4(3)
O4 C18 C19 106.1(3)
C17 C18 C19 121.4(4)
O4 C18 C23 105.9(3)
C17 C18 C23 102.5(3)
C19 C18 C23 114.3(3)
C1 N1 C10 123.5(4)
C1 N1 C8 113.7(4)
C10 N1 C8 122.1(4)
C17 N2 C26 123.0(4)
C17 N2 C24 113.1(4)
C26 N2 C24 123.7(4)
O3 C17 N2 125.5(4)
O3 C17 C18 128.3(4)
N2 C17 C18 106.0(4)
C32 C27 C28 118.2(5)
C32 C27 C26 122.4(4)
C28 C27 C26 119.4(4)
C20 C21 C22 126.9(4)
C20 C21 Br2 118.6(4)
C22 C21 Br2 114.5(4)
C14 C13 C12 120.3(5)
N2 C24 C23 101.5(3)
N1 C8 C7 102.0(3)
C4 C3 C2 109.3(4)
C4 C3 Cl1 110.2(3)
C2 C3 Cl1 114.8(3)
C4 C5 C6 126.5(4)
C4 C5 Br1 119.1(4)
C6 C5 Br1 114.4(3)
C20 C19 C18 109.6(4)
C20 C19 Cl2 111.0(3)
C18 C19 Cl2 113.3(3)
C27 C32 C31 120.7(4)
C16 C11 C12 118.6(4)
C16 C11 C10 121.3(4)
C12 C11 C10 120.1(4)
C13 C14 C15 120.0(5)
C31 C30 C29 119.1(5)
C5 C6 C7 109.2(4)
C21 C22 C23 107.8(4)
C15 C16 C11 120.9(4)
C14 C15 C16 119.8(5)
N2 C26 C27 116.1(4)
N1 C10 C11 111.9(4)
C13 C12 C11 120.3(5)
C21 C20 C19 123.5(4)
C30 C31 C32 120.2(5)
C29 C28 C27 120.9(5)
C5 C4 C3 122.7(4)
C28 C29 C30 120.9(5)

loop_
_geom_bond_atom_site_label_1
_geom_bond_atom_site_label_2
_geom_bond_distance
Br1 C5 1.903(4)
Br2 C21 1.909(5)
Cl1 C3 1.807(5)
Cl2 C19 1.799(5)
O4 C18 1.445(5)
O2 C2 1.427(5)
C7 C6 1.527(6)
C7 C2 1.534(6)
C7 C8 1.536(6)
C7 C9 1.538(6)
C2 C3 1.520(6)
C2 C1 1.531(6)
O3 C17 1.228(5)
C23 C18 1.532(6)
C23 C25 1.534(6)
C23 C24 1.535(6)
C23 C22 1.535(6)
O1 C1 1.224(5)
C1 N1 1.342(6)
C18 C17 1.526(6)
C18 C19 1.529(6)
N1 C10 1.460(5)
N1 C8 1.468(6)
N2 C17 1.346(5)
N2 C26 1.449(6)
N2 C24 1.462(6)
C27 C32 1.381(6)
C27 C28 1.395(6)
C27 C26 1.506(7)
C21 C20 1.320(7)
C21 C22 1.502(7)
C13 C14 1.364(7)
C13 C12 1.376(6)
C3 C4 1.500(6)
C5 C4 1.325(6)
C5 C6 1.498(6)
C19 C20 1.493(6)
C32 C31 1.386(7)
C11 C16 1.380(6)
C11 C12 1.381(6)
C11 C10 1.526(6)
C14 C15 1.371(6)
C30 C31 1.380(7)
C30 C29 1.381(7)
C16 C15 1.371(6)
C28 C29 1.359(7)
